data_7150016
loop_
_publ_author_name
'Uno, Hidemitsu'
'Watanabe, Hikaru'
'Yamashita, Yuko'
'Ono, Noboru'

_publ_section_title
;
 Extremely large cavity assembled by self-interlocking of distorted
 biconcave porphyrins.
;
_journal_issue 3
_journal_name_full 'Organic &amp; biomolecular chemistry'
_journal_page_first 448
_journal_page_last 453
_journal_paper_doi 10.1039/b413082k
_journal_volume 3
_journal_year 2005
_chemical_formula_moiety 'C108 H62 N4, 12(C6 H6)'
_chemical_formula_sum 'C180 H134 N4'
_chemical_formula_weight 2352.91
_space_group_IT_number 88
_symmetry_cell_setting tetragonal
_symmetry_Int_Tables_number 88
_symmetry_space_group_name_Hall '-I 4ad'
_symmetry_space_group_name_H-M 'I 41/a :2'
_atom_sites_solution_hydrogens geom
_atom_sites_solution_primary direct
_atom_sites_solution_secondary difmap
_cell_angle_alpha 90.00
_cell_angle_beta 90.00
_cell_angle_gamma 90.00
_cell_formula_units_Z 4
_cell_length_a 19.3904(10)
_cell_length_b 19.3904(10)
_cell_length_c 36.077(2)
_cell_measurement_reflns_used 12512
_cell_measurement_temperature 173(2)
_cell_measurement_theta_max 27.5
_cell_measurement_theta_min 3.0
_cell_volume 13564.5(12)
_computing_cell_refinement CrystalClear
_computing_data_collection CrystalClear
_computing_data_reduction CrystalStructure
_computing_publication_material 'CrystalStructure Ver. 3.5.1'
_computing_structure_refinement 'SHELXH-97 and PLATON SQUEEZE'
_computing_structure_solution SIR97
_diffrn_ambient_temperature 173(2)
_diffrn_detector_area_resol_mean 14.62
_diffrn_measured_fraction_theta_full 0.994
_diffrn_measured_fraction_theta_max 0.994
_diffrn_measurement_device_type 'Rigaku/MSC Mercury CCD'
_diffrn_measurement_method w
_diffrn_radiation_monochromator graphite
_diffrn_radiation_type 'Mo Ka'
_diffrn_radiation_wavelength 0.7107
_diffrn_reflns_av_R_equivalents 0.0664
_diffrn_reflns_av_sigmaI/netI 0.0530
_diffrn_reflns_limit_h_max 21
_diffrn_reflns_limit_h_min -25
_diffrn_reflns_limit_k_max 25
_diffrn_reflns_limit_k_min -16
_diffrn_reflns_limit_l_max 37
_diffrn_reflns_limit_l_min -46
_diffrn_reflns_number 55378
_diffrn_reflns_theta_full 27.48
_diffrn_reflns_theta_max 27.48
_diffrn_reflns_theta_min 3.01
_exptl_absorpt_coefficient_mu 0.066
_exptl_absorpt_correction_T_max 0.9886
_exptl_absorpt_correction_T_min 0.9805
_exptl_absorpt_correction_type integration
_exptl_absorpt_process_details Coppens_numerical
_exptl_crystal_colour Red
_exptl_crystal_density_diffrn 1.152
_exptl_crystal_density_method 'not measured'
_exptl_crystal_description Prism
_exptl_crystal_F_000 4968
_exptl_crystal_size_max 0.60
_exptl_crystal_size_mid 0.40
_exptl_crystal_size_min 0.20
_refine_diff_density_max 0.384
_refine_diff_density_min -0.242
_refine_diff_density_rms 0.059
_refine_ls_goodness_of_fit_ref 1.001
_refine_ls_hydrogen_treatment noref
_refine_ls_matrix_type full
_refine_ls_number_parameters 253
_refine_ls_number_reflns 7742
_refine_ls_number_restraints 0
_refine_ls_restrained_S_all 1.001
_refine_ls_R_factor_all 0.0789
_refine_ls_R_factor_gt 0.0658
_refine_ls_shift/su_max 0.000
_refine_ls_shift/su_mean 0.000
_refine_ls_structure_factor_coef Fsqd
_refine_ls_weighting_details 'calc w=1/[s^2^(Fo^2^)+(0.1210P)^2^+0.0000P] where P=(Fo^2^+2Fc^2^)/3'
_refine_ls_weighting_scheme calc
_refine_ls_wR_factor_gt 0.1910
_refine_ls_wR_factor_ref 0.1980
_reflns_number_gt 4993
_reflns_number_total 7742
_reflns_threshold_expression >2sigma(I)
_cod_data_source_file b413082k.txt
_cod_data_source_block 12-12PhHsqueezed(12)
_cod_original_cell_volume 13564.4(12)
_cod_original_sg_symbol_Hall '-I 4ad '
_cod_original_sg_symbol_H-M 'I 41/a '
_cod_original_formula_sum 'C180 H134 N4 '
_cod_database_code 7150016

loop_
_symmetry_equiv_pos_as_xyz
'x, y, z'
'-y+3/4, x+1/4, z+1/4'
'-x+1/2, -y, z+1/2'
'y+3/4, -x+3/4, z+3/4'
'x+1/2, y+1/2, z+1/2'
'-y+5/4, x+3/4, z+3/4'
'-x+1, -y+1/2, z+1'
'y+5/4, -x+5/4, z+5/4'
'-x, -y, -z'
'y-3/4, -x-1/4, -z-1/4'
'x-1/2, y, -z-1/2'
'-y-3/4, x-3/4, -z-3/4'
'-x+1/2, -y+1/2, -z+1/2'
'y-1/4, -x+1/4, -z+1/4'
'x, y+1/2, -z'
'-y-1/4, x-1/4, -z-1/4'

loop_
_atom_site_label
_atom_site_type_symbol
_atom_site_fract_x
_atom_site_fract_y
_atom_site_fract_z
_atom_site_U_iso_or_equiv
_atom_site_adp_type
_atom_site_occupancy
_atom_site_symmetry_multiplicity
_atom_site_calc_flag
_atom_site_refinement_flags
_atom_site_disorder_assembly
_atom_site_disorder_group
N1 N 0.52912(6) 0.64759(6) 0.12386(3) 0.0247(3) Uani 1 1 d . . .
C1 C 0.48448(7) 0.59215(7) 0.12274(3) 0.0247(3) Uani 1 1 d . . .
C2 C 0.52563(7) 0.53007(7) 0.12191(3) 0.0252(3) Uani 1 1 d . . .
C3 C 0.59314(7) 0.54889(7) 0.12292(3) 0.0256(3) Uani 1 1 d . . .
C4 C 0.59552(7) 0.62289(7) 0.12452(3) 0.0251(3) Uani 1 1 d . . .
C5 C 0.65460(7) 0.66323(7) 0.12638(3) 0.0264(3) Uani 1 1 d . . .
C6 C 0.51223(7) 0.45358(7) 0.12272(4) 0.0269(3) Uani 1 1 d . . .
C7 C 0.54971(7) 0.42889(7) 0.15770(4) 0.0284(3) Uani 1 1 d . . .
C8 C 0.52146(8) 0.39315(8) 0.18635(4) 0.0321(3) Uani 1 1 d . . .
C9 C 0.56266(9) 0.37408(8) 0.21731(4) 0.0370(4) Uani 1 1 d . . .
C10 C 0.53571(10) 0.33662(9) 0.24781(5) 0.0470(4) Uani 1 1 d . . .
C11 C 0.57709(12) 0.31803(11) 0.27661(5) 0.0572(5) Uani 1 1 d . . .
C12 C 0.64683(11) 0.33580(11) 0.27705(5) 0.0564(5) Uani 1 1 d . . .
C13 C 0.67478(10) 0.37149(9) 0.24840(4) 0.0443(4) Uani 1 1 d . . .
C14 C 0.63364(9) 0.39169(8) 0.21768(4) 0.0368(4) Uani 1 1 d . . .
C15 C 0.66181(8) 0.42942(8) 0.18738(4) 0.0327(3) Uani 1 1 d . . .
C16 C 0.62088(7) 0.44813(7) 0.15870(4) 0.0281(3) Uani 1 1 d . . .
C17 C 0.64328(7) 0.48956(7) 0.12436(4) 0.0287(3) Uani 1 1 d . . .
C18 C 0.62553(7) 0.44289(7) 0.09162(4) 0.0283(3) Uani 1 1 d . . .
C19 C 0.66999(8) 0.41953(8) 0.06573(4) 0.0363(4) Uani 1 1 d . . .
C20 C 0.64548(9) 0.37758(8) 0.03573(4) 0.0413(4) Uani 1 1 d . . .
C21 C 0.69027(11) 0.35369(10) 0.00775(5) 0.0567(5) Uani 1 1 d . . .
C22 C 0.66402(14) 0.31733(12) -0.02203(6) 0.0721(7) Uani 1 1 d . . .
C23 C 0.59439(14) 0.30384(12) -0.02475(5) 0.0698(7) Uani 1 1 d . . .
C24 C 0.55029(12) 0.32564(10) 0.00228(5) 0.0568(5) Uani 1 1 d . . .
C25 C 0.57449(10) 0.36212(8) 0.03347(4) 0.0407(4) Uani 1 1 d . . .
C26 C 0.52909(8) 0.38542(8) 0.06202(4) 0.0338(3) Uani 1 1 d . . .
C27 C 0.55411(8) 0.42438(7) 0.09037(4) 0.0288(3) Uani 1 1 d . . .
H1 H 0.5174 0.6903 0.1241 0.030 Uiso 0.50 1 c P . .
H2 H 0.6965 0.6398 0.1271 0.032 Uiso 1 1 c . . .
H3 H 0.4632 0.4413 0.1220 0.032 Uiso 1 1 c . . .
H4 H 0.4750 0.3811 0.1857 0.039 Uiso 1 1 c . . .
H5 H 0.4893 0.3246 0.2481 0.056 Uiso 1 1 c . . .
H6 H 0.5586 0.2931 0.2963 0.069 Uiso 1 1 c . . .
H7 H 0.6743 0.3231 0.2971 0.068 Uiso 1 1 c . . .
H8 H 0.7214 0.3828 0.2489 0.053 Uiso 1 1 c . . .
H9 H 0.7083 0.4412 0.1873 0.039 Uiso 1 1 c . . .
H10 H 0.6917 0.5040 0.1250 0.034 Uiso 1 1 c . . .
H11 H 0.7166 0.4306 0.0673 0.044 Uiso 1 1 c . . .
H12 H 0.7374 0.3624 0.0093 0.068 Uiso 1 1 c . . .
H13 H 0.6937 0.3018 -0.0405 0.086 Uiso 1 1 c . . .
H14 H 0.5774 0.2798 -0.0451 0.084 Uiso 1 1 c . . .
H15 H 0.5034 0.3162 0.0001 0.068 Uiso 1 1 c . . .
H16 H 0.4825 0.3740 0.0612 0.041 Uiso 1 1 c . . .

loop_
_atom_site_aniso_label
_atom_site_aniso_U_11
_atom_site_aniso_U_22
_atom_site_aniso_U_33
_atom_site_aniso_U_23
_atom_site_aniso_U_13
_atom_site_aniso_U_12
N1 0.0217(6) 0.0198(6) 0.0325(6) -0.0012(4) -0.0002(4) 0.0008(5)
C1 0.0255(7) 0.0214(7) 0.0272(6) 0.0001(5) 0.0015(5) 0.0026(6)
C2 0.0215(7) 0.0211(7) 0.0328(7) -0.0002(5) 0.0011(5) 0.0013(5)
C3 0.0228(7) 0.0178(7) 0.0364(7) 0.0018(5) 0.0013(5) 0.0013(5)
C4 0.0254(7) 0.0213(7) 0.0285(6) 0.0009(5) -0.0021(5) 0.0025(6)
C5 0.0217(7) 0.0222(7) 0.0352(7) 0.0003(5) -0.0007(5) 0.0036(6)
C6 0.0200(7) 0.0197(7) 0.0411(7) -0.0023(5) 0.0031(5) -0.0007(5)
C7 0.0245(7) 0.0192(7) 0.0413(7) -0.0008(5) 0.0025(6) 0.0032(6)
C8 0.0275(8) 0.0270(8) 0.0419(8) -0.0023(6) 0.0061(6) -0.0021(6)
C9 0.0413(9) 0.0291(8) 0.0406(8) 0.0015(6) 0.0062(6) 0.0012(7)
C10 0.0468(11) 0.0434(10) 0.0508(9) 0.0054(7) 0.0121(8) -0.0007(8)
C11 0.0685(14) 0.0583(13) 0.0447(10) 0.0149(8) 0.0132(9) 0.0022(11)
C12 0.0599(13) 0.0596(13) 0.0496(10) 0.0112(9) -0.0019(9) 0.0107(11)
C13 0.0477(10) 0.0396(10) 0.0456(9) 0.0052(7) -0.0033(7) 0.0075(8)
C14 0.0367(9) 0.0276(8) 0.0463(8) 0.0007(6) 0.0005(6) 0.0053(7)
C15 0.0253(8) 0.0263(8) 0.0466(8) 0.0006(6) -0.0025(6) 0.0010(6)
C16 0.0242(7) 0.0194(7) 0.0408(7) 0.0027(5) 0.0040(6) 0.0022(6)
C17 0.0205(7) 0.0179(7) 0.0478(8) 0.0018(6) 0.0025(6) 0.0002(5)
C18 0.0255(7) 0.0165(7) 0.0430(8) 0.0037(5) 0.0035(6) 0.0009(6)
C19 0.0307(8) 0.0282(8) 0.0501(9) 0.0025(6) 0.0091(6) 0.0013(7)
C20 0.0474(11) 0.0278(8) 0.0485(9) 0.0000(6) 0.0143(7) -0.0002(8)
C21 0.0595(13) 0.0476(11) 0.0631(11) -0.0095(9) 0.0287(9) -0.0050(10)
C22 0.0932(19) 0.0575(13) 0.0656(13) -0.0197(10) 0.0424(12) -0.0125(13)
C23 0.0910(18) 0.0659(14) 0.0524(11) -0.0194(10) 0.0244(11) -0.0226(13)
C24 0.0720(14) 0.0473(11) 0.0510(10) -0.0129(8) 0.0059(9) -0.0113(10)
C25 0.0508(11) 0.0304(9) 0.0408(8) -0.0014(6) 0.0065(7) -0.0082(8)
C26 0.0314(8) 0.0242(8) 0.0458(8) -0.0035(6) 0.0019(6) -0.0040(6)
C27 0.0275(8) 0.0164(7) 0.0425(8) 0.0029(5) 0.0011(6) 0.0011(6)

loop_
_atom_type_symbol
_atom_type_description
_atom_type_scat_dispersion_real
_atom_type_scat_dispersion_imag
_atom_type_scat_source
C C 0.0033 0.0016 'International Tables Vol C Tables 4.2.6.8 and 6.1.1.4'
H H 0.0000 0.0000 'International Tables Vol C Tables 4.2.6.8 and 6.1.1.4'
N N 0.0061 0.0033 'International Tables Vol C Tables 4.2.6.8 and 6.1.1.4'

loop_
_geom_angle_atom_site_label_1
_geom_angle_atom_site_label_2
_geom_angle_atom_site_label_3
_geom_angle
_geom_angle_site_symmetry_1
_geom_angle_site_symmetry_3
_geom_angle_publ_flag
C4 N1 C1 108.45(11) . . ?
C4 N1 H1 125.78 . . ?
C1 N1 H1 125.77 . . ?
N1 C1 C5 126.14(13) . 14_565 ?
N1 C1 C2 107.65(11) . . ?
C5 C1 C2 126.17(13) 14_565 . ?
C3 C2 C1 107.91(12) . . ?
C3 C2 C6 115.47(12) . . ?
C1 C2 C6 136.47(13) . . ?
C2 C3 C4 107.46(12) . . ?
C2 C3 C17 114.66(12) . . ?
C4 C3 C17 137.76(13) . . ?
N1 C4 C5 125.27(13) . . ?
N1 C4 C3 108.51(12) . . ?
C5 C4 C3 126.22(13) . . ?
C1 C5 C4 126.96(13) 12_766 . ?
C1 C5 H2 116.51 12_766 . ?
C4 C5 H2 116.53 . . ?
C2 C6 C27 104.96(11) . . ?
C2 C6 C7 103.99(11) . . ?
C27 C6 C7 105.10(11) . . ?
C2 C6 H3 113.92 . . ?
C27 C6 H3 113.91 . . ?
C7 C6 H3 113.92 . . ?
C8 C7 C16 120.17(13) . . ?
C8 C7 C6 126.44(13) . . ?
C16 C7 C6 113.39(12) . . ?
C7 C8 C9 120.21(14) . . ?
C7 C8 H4 119.90 . . ?
C9 C8 H4 119.89 . . ?
C14 C9 C10 118.26(15) . . ?
C14 C9 C8 119.35(13) . . ?
C10 C9 C8 122.38(15) . . ?
C11 C10 C9 120.70(17) . . ?
C11 C10 H5 119.65 . . ?
C9 C10 H5 119.64 . . ?
C10 C11 C12 120.97(16) . . ?
C10 C11 H6 119.5 . . ?
C12 C11 H6 119.5 . . ?
C13 C12 C11 120.28(17) . . ?
C13 C12 H7 119.9 . . ?
C11 C12 H7 119.86 . . ?
C12 C13 C14 120.71(17) . . ?
C12 C13 H8 119.64 . . ?
C14 C13 H8 119.65 . . ?
C9 C14 C13 119.08(14) . . ?
C9 C14 C15 119.25(14) . . ?
C13 C14 C15 121.67(15) . . ?
C16 C15 C14 119.97(14) . . ?
C16 C15 H9 120.01 . . ?
C14 C15 H9 120.03 . . ?
C15 C16 C7 121.01(13) . . ?
C15 C16 C17 126.14(13) . . ?
C7 C16 C17 112.84(12) . . ?
C3 C17 C18 106.27(11) . . ?
C3 C17 C16 104.13(11) . . ?
C18 C17 C16 104.46(11) . . ?
C3 C17 H10 113.66 . . ?
C18 C17 H10 113.68 . . ?
C16 C17 H10 113.69 . . ?
C19 C18 C27 120.82(13) . . ?
C19 C18 C17 126.17(13) . . ?
C27 C18 C17 113.01(12) . . ?
C18 C19 C20 120.05(14) . . ?
C18 C19 H11 119.99 . . ?
C20 C19 H11 119.95 . . ?
C21 C20 C25 119.32(16) . . ?
C21 C20 C19 121.48(16) . . ?
C25 C20 C19 119.15(14) . . ?
C22 C21 C20 119.81(19) . . ?
C22 C21 H12 120.10 . . ?
C20 C21 H12 120.09 . . ?
C23 C22 C21 120.86(18) . . ?
C23 C22 H13 119.6 . . ?
C21 C22 H13 119.6 . . ?
C24 C23 C22 120.27(19) . . ?
C24 C23 H14 119.9 . . ?
C22 C23 H14 119.9 . . ?
C23 C24 C25 121.2(2) . . ?
C23 C24 H15 119.42 . . ?
C25 C24 H15 119.41 . . ?
C24 C25 C20 118.52(16) . . ?
C24 C25 C26 121.96(17) . . ?
C20 C25 C26 119.49(14) . . ?
C27 C26 C25 119.87(14) . . ?
C27 C26 H16 120.08 . . ?
C25 C26 H16 120.06 . . ?
C26 C27 C18 120.52(14) . . ?
C26 C27 C6 126.11(13) . . ?
C18 C27 C6 113.38(12) . . ?

loop_
_geom_bond_atom_site_label_1
_geom_bond_atom_site_label_2
_geom_bond_distance
_geom_bond_site_symmetry_2
_geom_bond_publ_flag
N1 C4 1.3739(18) . ?
N1 C1 1.3808(18) . ?
N1 H1 0.8600 . ?
C1 C5 1.383(2) 14_565 ?
C1 C2 1.4444(19) . ?
C2 C3 1.360(2) . ?
C2 C6 1.506(2) . ?
C3 C4 1.4367(19) . ?
C3 C17 1.507(2) . ?
C4 C5 1.389(2) . ?
C5 C1 1.383(2) 12_766 ?
C5 H2 0.9300 . ?
C6 C27 1.5303(19) . ?
C6 C7 1.5329(19) . ?
C6 H3 0.9802 . ?
C7 C8 1.3598(19) . ?
C7 C16 1.430(2) . ?
C8 C9 1.422(2) . ?
C8 H4 0.9300 . ?
C9 C14 1.418(2) . ?
C9 C10 1.418(2) . ?
C10 C11 1.362(3) . ?
C10 H5 0.9300 . ?
C11 C12 1.396(3) . ?
C11 H6 0.9299 . ?
C12 C13 1.357(2) . ?
C12 H7 0.9299 . ?
C13 C14 1.421(2) . ?
C13 H8 0.9300 . ?
C14 C15 1.424(2) . ?
C15 C16 1.354(2) . ?
C15 H9 0.9299 . ?
C16 C17 1.5391(18) . ?
C17 C18 1.5274(19) . ?
C17 H10 0.9799 . ?
C18 C19 1.349(2) . ?
C18 C27 1.431(2) . ?
C19 C20 1.435(2) . ?
C19 H11 0.9300 . ?
C20 C21 1.410(2) . ?
C20 C25 1.411(3) . ?
C21 C22 1.382(3) . ?
C21 H12 0.930 . ?
C22 C23 1.379(4) . ?
C22 H13 0.9301 . ?
C23 C24 1.364(3) . ?
C23 H14 0.930 . ?
C24 C25 1.410(2) . ?
C24 H15 0.930 . ?
C25 C26 1.428(2) . ?
C26 C27 1.361(2) . ?
C26 H16 0.9301 . ?

loop_
_geom_torsion_atom_site_label_1
_geom_torsion_atom_site_label_2
_geom_torsion_atom_site_label_3
_geom_torsion_atom_site_label_4
_geom_torsion
_geom_torsion_site_symmetry_1
_geom_torsion_site_symmetry_2
_geom_torsion_site_symmetry_3
_geom_torsion_site_symmetry_4
_geom_torsion_publ_flag
C4 N1 C1 C5 176.66(12) . . . 14_565 ?
C4 N1 C1 C2 -1.20(13) . . . . ?
N1 C1 C2 C3 0.62(14) . . . . ?
C5 C1 C2 C3 -177.24(12) 14_565 . . . ?
N1 C1 C2 C6 175.77(13) . . . . ?
C5 C1 C2 C6 -2.1(2) 14_565 . . . ?
C1 C2 C3 C4 0.18(14) . . . . ?
C6 C2 C3 C4 -176.12(10) . . . . ?
C1 C2 C3 C17 176.79(10) . . . . ?
C6 C2 C3 C17 0.49(16) . . . . ?
C1 N1 C4 C5 -178.73(12) . . . . ?
C1 N1 C4 C3 1.32(13) . . . . ?
C2 C3 C4 N1 -0.92(14) . . . . ?
C17 C3 C4 N1 -176.35(14) . . . . ?
C2 C3 C4 C5 179.13(12) . . . . ?
C17 C3 C4 C5 3.7(2) . . . . ?
N1 C4 C5 C1 -1.2(2) . . . 12_766 ?
C3 C4 C5 C1 178.75(12) . . . 12_766 ?
C3 C2 C6 C27 -54.85(14) . . . . ?
C1 C2 C6 C27 130.27(15) . . . . ?
C3 C2 C6 C7 55.30(14) . . . . ?
C1 C2 C6 C7 -119.58(16) . . . . ?
C2 C6 C7 C8 124.53(15) . . . . ?
C27 C6 C7 C8 -125.43(15) . . . . ?
C2 C6 C7 C16 -54.37(15) . . . . ?
C27 C6 C7 C16 55.67(15) . . . . ?
C16 C7 C8 C9 -0.6(2) . . . . ?
C6 C7 C8 C9 -179.47(13) . . . . ?
C7 C8 C9 C14 -1.1(2) . . . . ?
C7 C8 C9 C10 -179.79(15) . . . . ?
C14 C9 C10 C11 -0.1(3) . . . . ?
C8 C9 C10 C11 178.62(17) . . . . ?
C9 C10 C11 C12 0.6(3) . . . . ?
C10 C11 C12 C13 -0.7(3) . . . . ?
C11 C12 C13 C14 0.4(3) . . . . ?
C10 C9 C14 C13 -0.2(2) . . . . ?
C8 C9 C14 C13 -178.97(14) . . . . ?
C10 C9 C14 C15 -179.87(14) . . . . ?
C8 C9 C14 C15 1.4(2) . . . . ?
C12 C13 C14 C9 0.1(3) . . . . ?
C12 C13 C14 C15 179.73(17) . . . . ?
C9 C14 C15 C16 0.1(2) . . . . ?
C13 C14 C15 C16 -179.58(15) . . . . ?
C14 C15 C16 C7 -1.8(2) . . . . ?
C14 C15 C16 C17 179.18(13) . . . . ?
C8 C7 C16 C15 2.1(2) . . . . ?
C6 C7 C16 C15 -178.89(13) . . . . ?
C8 C7 C16 C17 -178.75(12) . . . . ?
C6 C7 C16 C17 0.23(16) . . . . ?
C2 C3 C17 C18 53.93(14) . . . . ?
C4 C3 C17 C18 -130.88(16) . . . . ?
C2 C3 C17 C16 -56.06(15) . . . . ?
C4 C3 C17 C16 119.14(16) . . . . ?
C15 C16 C17 C3 -126.44(15) . . . . ?
C7 C16 C17 C3 54.50(15) . . . . ?
C15 C16 C17 C18 122.26(15) . . . . ?
C7 C16 C17 C18 -56.81(15) . . . . ?
C3 C17 C18 C19 128.21(15) . . . . ?
C16 C17 C18 C19 -122.04(15) . . . . ?
C3 C17 C18 C27 -52.06(15) . . . . ?
C16 C17 C18 C27 57.69(15) . . . . ?
C27 C18 C19 C20 2.2(2) . . . . ?
C17 C18 C19 C20 -178.04(13) . . . . ?
C18 C19 C20 C21 178.48(16) . . . . ?
C18 C19 C20 C25 0.9(2) . . . . ?
C25 C20 C21 C22 1.9(3) . . . . ?
C19 C20 C21 C22 -175.65(19) . . . . ?
C20 C21 C22 C23 -0.2(3) . . . . ?
C21 C22 C23 C24 -0.7(4) . . . . ?
C22 C23 C24 C25 -0.1(4) . . . . ?
C23 C24 C25 C20 1.8(3) . . . . ?
C23 C24 C25 C26 179.9(2) . . . . ?
C21 C20 C25 C24 -2.7(2) . . . . ?
C19 C20 C25 C24 174.92(16) . . . . ?
C21 C20 C25 C26 179.14(16) . . . . ?
C19 C20 C25 C26 -3.2(2) . . . . ?
C24 C25 C26 C27 -175.66(16) . . . . ?
C20 C25 C26 C27 2.4(2) . . . . ?
C25 C26 C27 C18 0.7(2) . . . . ?
C25 C26 C27 C6 179.51(14) . . . . ?
C19 C18 C27 C26 -3.1(2) . . . . ?
C17 C18 C27 C26 177.15(13) . . . . ?
C19 C18 C27 C6 177.95(13) . . . . ?
C17 C18 C27 C6 -1.81(16) . . . . ?
C2 C6 C27 C26 -124.45(15) . . . . ?
C7 C6 C27 C26 126.21(15) . . . . ?
C2 C6 C27 C18 54.44(15) . . . . ?
C7 C6 C27 C18 -54.90(15) . . . . ?
